data_4342326
loop_
_publ_author_name
'Wang, Yi'
'Stoyko, Stanislav'
'Bobev, Svilen'

_publ_section_title
;
 Quaternary Pnictides with Complex, Noncentrosymmetric Structures.
 Synthesis and Structural Characterization of the New Zintl Phases
 Na11Ca2Al3Sb8, Na4CaGaSb3, and Na15Ca3In5Sb12.
;
_journal_issue 4
_journal_name_full 'Inorganic chemistry'
_journal_page_first 1931
_journal_page_last 1939
_journal_paper_doi 10.1021/ic502822v
_journal_volume 54
_journal_year 2015
_chemical_formula_sum 'Ca In1.67 Na5 Sb4'
_chemical_formula_weight 833.78
_chemical_name_systematic
; 
 ? 
;
_space_group_IT_number 26
_symmetry_cell_setting orthorhombic
_symmetry_space_group_name_Hall 'P 2c -2'
_symmetry_space_group_name_H-M 'P m c 21'
_atom_sites_solution_primary direct
_atom_sites_solution_secondary difmap
_audit_creation_method SHELXL-97
_cell_angle_alpha 90.00
_cell_angle_beta 90.00
_cell_angle_gamma 90.00
_cell_formula_units_Z 1
_cell_length_a 4.7609(5)
_cell_length_b 9.1680(10)
_cell_length_c 7.8898(8)
_cell_measurement_reflns_used 1518
_cell_measurement_temperature 200(2)
_cell_measurement_theta_max 26.61
_cell_measurement_theta_min 3.41
_cell_volume 344.37(6)
_computing_cell_refinement 'Bruker SMART'
_computing_data_collection 'Bruker SMART'
_computing_data_reduction 'Bruker SAINT'
_computing_molecular_graphics 'Bruker SHELXTL'
_computing_publication_material 'Bruker SHELXTL'
_computing_structure_refinement 'SHELXL-97 (Sheldrick, 1997)'
_computing_structure_solution 'SHELXS-97 (Sheldrick, 1990)'
_diffrn_ambient_temperature 200(2)
_diffrn_measured_fraction_theta_full 0.997
_diffrn_measured_fraction_theta_max 0.997
_diffrn_measurement_device_type 'CCD area detector'
_diffrn_measurement_method 'phi and omega scans'
_diffrn_radiation_monochromator graphite
_diffrn_radiation_source 'fine-focus sealed tube'
_diffrn_radiation_type MoK\a
_diffrn_radiation_wavelength 0.71073
_diffrn_reflns_av_R_equivalents 0.0369
_diffrn_reflns_av_sigmaI/netI 0.0309
_diffrn_reflns_limit_h_max 6
_diffrn_reflns_limit_h_min -6
_diffrn_reflns_limit_k_max 12
_diffrn_reflns_limit_k_min -12
_diffrn_reflns_limit_l_max 10
_diffrn_reflns_limit_l_min -10
_diffrn_reflns_number 4863
_diffrn_reflns_theta_full 29.57
_diffrn_reflns_theta_max 29.57
_diffrn_reflns_theta_min 2.22
_exptl_absorpt_coefficient_mu 10.963
_exptl_absorpt_correction_T_max 0.7636
_exptl_absorpt_correction_T_min 0.3705
_exptl_absorpt_correction_type multi-scan
_exptl_absorpt_process_details SADABS
_exptl_crystal_colour grey-silver
_exptl_crystal_density_diffrn 4.020
_exptl_crystal_density_method 'not measured'
_exptl_crystal_description plate
_exptl_crystal_F_000 361
_exptl_crystal_size_max 0.11
_exptl_crystal_size_mid 0.10
_exptl_crystal_size_min 0.03
_refine_diff_density_max 3.045
_refine_diff_density_min -1.884
_refine_diff_density_rms 0.235
_refine_ls_abs_structure_details 'Flack H D (1983), Acta Cryst. A39, 876-881'
_refine_ls_abs_structure_Flack 0.08(9)
_refine_ls_extinction_method none
_refine_ls_goodness_of_fit_ref 1.105
_refine_ls_matrix_type full
_refine_ls_number_parameters 38
_refine_ls_number_reflns 1058
_refine_ls_number_restraints 1
_refine_ls_restrained_S_all 1.105
_refine_ls_R_factor_all 0.0325
_refine_ls_R_factor_gt 0.0301
_refine_ls_shift/su_max 0.000
_refine_ls_shift/su_mean 0.000
_refine_ls_structure_factor_coef Fsqd
_refine_ls_weighting_details 'calc w=1/[\s^2^(Fo^2^)+(0.0221P)^2^+2.0041P] where P=(Fo^2^+2Fc^2^)/3'
_refine_ls_weighting_scheme calc
_refine_ls_wR_factor_gt 0.0627
_refine_ls_wR_factor_ref 0.0637
_reflns_number_gt 992
_reflns_number_total 1058
_reflns_threshold_expression >2sigma(I)
_cod_data_source_file ic502822v_si_002.cif
_cod_data_source_block III
_cod_depositor_comments
;
The following automatic conversions were performed:

'_symmetry_cell_setting' value 'Orthorhombic' changed to
'orthorhombic' according to
/usr/data/users/saulius/crontab/automatic-downloads/rss-feeds/ACS/lib/dictionaries/cif_core.dic
dictionary named 'cif_core.dic' version 2.4.2 from 2011-04-26.

Automatic conversion script
Id: cif_fix_values 3008 2015-01-20 13:52:24Z robertas 

 Adding full bibliography for 4342324--4342327.cif.
;
_cod_original_sg_symbol_H-M Pmc2(1)
_cod_database_code 4342326

loop_
_symmetry_equiv_pos_as_xyz
'x, y, z'
'-x, -y, z+1/2'
'x, -y, z+1/2'
'-x, y, z'

loop_
_atom_site_label
_atom_site_type_symbol
_atom_site_fract_x
_atom_site_fract_y
_atom_site_fract_z
_atom_site_U_iso_or_equiv
_atom_site_adp_type
_atom_site_occupancy
_atom_site_symmetry_multiplicity
_atom_site_calc_flag
_atom_site_refinement_flags
Na1 Na 0.5000 0.4152(5) 0.0489(6) 0.0357(11) Uani 1 2 d S
Na2 Na 0.0000 0.3262(5) 0.3631(6) 0.0266(10) Uani 1 2 d S
Ca3 Ca 0.0000 0.0613(4) -0.0002(4) 0.0214(6) Uani 0.50 2 d SP
Na3 Na 0.0000 0.0613(4) -0.0002(4) 0.0214(6) Uani 0.50 2 d SP
In In 0.5000 0.17864(10) 0.65582(12) 0.0234(2) Uani 0.83 2 d SP
Sb1 Sb 0.5000 0.11970(7) 0.28680(9) 0.01796(14) Uani 1 2 d S
Sb2 Sb 0.0000 0.65596(8) 0.26176(9) 0.0344(2) Uani 1 2 d S

loop_
_atom_site_aniso_label
_atom_site_aniso_U_11
_atom_site_aniso_U_22
_atom_site_aniso_U_33
_atom_site_aniso_U_23
_atom_site_aniso_U_13
_atom_site_aniso_U_12
Na1 0.041(3) 0.037(3) 0.028(3) 0.005(2) 0.000 0.000
Na2 0.022(2) 0.023(2) 0.034(3) -0.0021(18) 0.000 0.000
Ca3 0.0218(13) 0.0265(15) 0.0160(14) -0.0016(11) 0.000 0.000
Na3 0.0218(13) 0.0265(15) 0.0160(14) -0.0016(11) 0.000 0.000
In 0.0233(4) 0.0254(5) 0.0215(5) 0.0015(4) 0.000 0.000
Sb1 0.0173(3) 0.0186(3) 0.0180(3) -0.0004(3) 0.000 0.000
Sb2 0.0550(5) 0.0262(3) 0.0218(5) 0.0002(3) 0.000 0.000

loop_
_atom_type_symbol
_atom_type_description
_atom_type_scat_dispersion_real
_atom_type_scat_dispersion_imag
_atom_type_scat_source
Na Na 0.0362 0.0249 'International Tables Vol C Tables 4.2.6.8 and 6.1.1.4'
Ca Ca 0.2262 0.3064 'International Tables Vol C Tables 4.2.6.8 and 6.1.1.4'
In In -0.7276 1.3100 'International Tables Vol C Tables 4.2.6.8 and 6.1.1.4'
Sb Sb -0.5866 1.5461 'International Tables Vol C Tables 4.2.6.8 and 6.1.1.4'

loop_
_geom_angle_atom_site_label_1
_geom_angle_atom_site_label_2
_geom_angle_atom_site_label_3
_geom_angle
_geom_angle_site_symmetry_1
_geom_angle_site_symmetry_3
Sb1 Na1 Sb2 103.01(11) . 2_564
Sb1 Na1 Sb2 103.01(11) . 2_664
Sb2 Na1 Sb2 90.56(13) 2_564 2_664
Sb1 Na1 Na2 53.89(9) . .
Sb2 Na1 Na2 87.18(7) 2_564 .
Sb2 Na1 Na2 155.30(17) 2_664 .
Sb1 Na1 Na2 53.89(9) . 1_655
Sb2 Na1 Na2 155.30(17) 2_564 1_655
Sb2 Na1 Na2 87.18(7) 2_664 1_655
Na2 Na1 Na2 84.75(15) . 1_655
Sb1 Na1 Sb2 103.58(11) . 1_655
Sb2 Na1 Sb2 152.99(15) 2_564 1_655
Sb2 Na1 Sb2 88.02(4) 2_664 1_655
Na2 Na1 Sb2 104.83(15) . 1_655
Na2 Na1 Sb2 51.54(8) 1_655 1_655
Sb1 Na1 Sb2 103.58(11) . .
Sb2 Na1 Sb2 88.02(4) 2_564 .
Sb2 Na1 Sb2 152.99(15) 2_664 .
Na2 Na1 Sb2 51.54(8) . .
Na2 Na1 Sb2 104.83(15) 1_655 .
Sb2 Na1 Sb2 81.27(11) 1_655 .
Sb1 Na1 Na2 139.41(7) . 2_664
Sb2 Na1 Na2 108.47(14) 2_564 2_664
Sb2 Na1 Na2 52.70(8) 2_664 2_664
Na2 Na1 Na2 150.19(18) . 2_664
Na2 Na1 Na2 89.56(8) 1_655 2_664
Sb2 Na1 Na2 50.97(9) 1_655 2_664
Sb2 Na1 Na2 102.48(14) . 2_664
Sb1 Na1 Na2 139.41(7) . 2_564
Sb2 Na1 Na2 52.70(8) 2_564 2_564
Sb2 Na1 Na2 108.47(14) 2_664 2_564
Na2 Na1 Na2 89.56(8) . 2_564
Na2 Na1 Na2 150.19(18) 1_655 2_564
Sb2 Na1 Na2 102.48(14) 1_655 2_564
Sb2 Na1 Na2 50.97(9) . 2_564
Na2 Na1 Na2 80.99(14) 2_664 2_564
Sb1 Na1 In 89.76(12) . 1_554
Sb2 Na1 In 48.26(7) 2_564 1_554
Sb2 Na1 In 48.26(7) 2_664 1_554
Na2 Na1 In 116.29(13) . 1_554
Na2 Na1 In 116.29(13) 1_655 1_554
Sb2 Na1 In 136.27(7) 1_655 1_554
Sb2 Na1 In 136.27(7) . 1_554
Na2 Na1 In 92.45(13) 2_664 1_554
Na2 Na1 In 92.45(13) 2_564 1_554
Sb1 Na1 Ca3 52.77(7) . .
Sb2 Na1 Ca3 50.25(6) 2_564 .
Sb2 Na1 Ca3 101.39(12) 2_664 .
Na2 Na1 Ca3 59.01(10) . .
Na2 Na1 Ca3 106.19(13) 1_655 .
Sb2 Na1 Ca3 155.82(14) 1_655 .
Sb2 Na1 Ca3 98.35(4) . .
Na2 Na1 Ca3 149.67(16) 2_664 .
Na2 Na1 Ca3 95.64(8) 2_564 .
In Na1 Ca3 57.43(7) 1_554 .
Sb1 Na2 Sb1 100.30(13) . 1_455
Sb1 Na2 Sb2 122.74(10) . .
Sb1 Na2 Sb2 122.74(10) 1_455 .
Sb1 Na2 Sb2 103.03(12) . 2_565
Sb1 Na2 Sb2 103.03(12) 1_455 2_565
Sb2 Na2 Sb2 101.84(14) . 2_565
Sb1 Na2 Na1 121.48(17) . 1_455
Sb1 Na2 Na1 59.16(9) 1_455 1_455
Sb2 Na2 Na1 66.27(11) . 1_455
Sb2 Na2 Na1 133.54(10) 2_565 1_455
Sb1 Na2 Na1 59.16(9) . .
Sb1 Na2 Na1 121.48(17) 1_455 .
Sb2 Na2 Na1 66.26(11) . .
Sb2 Na2 Na1 133.54(10) 2_565 .
Na1 Na2 Na1 84.75(15) 1_455 .
Sb1 Na2 In 52.00(5) . .
Sb1 Na2 In 113.86(14) 1_455 .
Sb2 Na2 In 122.01(10) . .
Sb2 Na2 In 51.36(7) 2_565 .
Na1 Na2 In 170.94(17) 1_455 .
Na1 Na2 In 95.27(6) . .
Sb1 Na2 In 113.86(14) . 1_455
Sb1 Na2 In 52.00(5) 1_455 1_455
Sb2 Na2 In 122.01(10) . 1_455
Sb2 Na2 In 51.36(7) 2_565 1_455
Na1 Na2 In 95.27(6) 1_455 1_455
Na1 Na2 In 170.95(17) . 1_455
In Na2 In 83.29(11) . 1_455
Sb1 Na2 Na1 88.51(6) . 2_665
Sb1 Na2 Na1 166.20(16) 1_455 2_665
Sb2 Na2 Na1 58.46(10) . 2_665
Sb2 Na2 Na1 64.34(11) 2_565 2_665
Na1 Na2 Na1 124.69(14) 1_455 2_665
Na1 Na2 Na1 72.17(7) . 2_665
In Na2 Na1 63.57(9) . 2_665
In Na2 Na1 114.70(15) 1_455 2_665
Sb1 Na2 Na1 166.20(16) . 2_565
Sb1 Na2 Na1 88.51(6) 1_455 2_565
Sb2 Na2 Na1 58.46(10) . 2_565
Sb2 Na2 Na1 64.34(11) 2_565 2_565
Na1 Na2 Na1 72.17(7) 1_455 2_565
Na1 Na2 Na1 124.69(14) . 2_565
In Na2 Na1 114.70(15) . 2_565
In Na2 Na1 63.57(9) 1_455 2_565
Na1 Na2 Na1 80.99(14) 2_665 2_565
Sb1 Na2 Ca3 58.13(8) . 2
Sb1 Na2 Ca3 58.13(8) 1_455 2
Sb2 Na2 Ca3 177.92(18) . 2
Sb2 Na2 Ca3 76.08(12) 2_565 2
Na1 Na2 Ca3 115.14(13) 1_455 2
Na1 Na2 Ca3 115.14(13) . 2
In Na2 Ca3 56.71(8) . 2
In Na2 Ca3 56.71(8) 1_455 2
Na1 Na2 Ca3 120.17(14) 2_665 2
Na1 Na2 Ca3 120.17(14) 2_565 2
Sb1 Na2 Na3 58.13(8) . 2
Sb1 Na2 Na3 58.13(8) 1_455 2
Sb2 Na2 Na3 177.92(18) . 2
Sb2 Na2 Na3 76.08(12) 2_565 2
Na1 Na2 Na3 115.14(13) 1_455 2
Na1 Na2 Na3 115.14(13) . 2
In Na2 Na3 56.71(8) . 2
In Na2 Na3 56.71(8) 1_455 2
Na1 Na2 Na3 120.17(14) 2_665 2
Na1 Na2 Na3 120.17(14) 2_565 2
Ca3 Na2 Na3 0.00(9) 2 2
Sb2 Ca3 Sb1 105.60(7) 2_564 1_455
Sb2 Ca3 Sb1 105.60(7) 2_564 .
Sb1 Ca3 Sb1 91.31(8) 1_455 .
Sb2 Ca3 Sb1 96.12(7) 2_564 2_554
Sb1 Ca3 Sb1 85.00(2) 1_455 2_554
Sb1 Ca3 Sb1 158.15(11) . 2_554
Sb2 Ca3 Sb1 96.12(7) 2_564 2_654
Sb1 Ca3 Sb1 158.15(11) 1_455 2_654
Sb1 Ca3 Sb1 85.00(2) . 2_654
Sb1 Ca3 Sb1 90.45(8) 2_554 2_654
Sb2 Ca3 In 136.23(4) 2_564 2_554
Sb1 Ca3 In 50.92(3) 1_455 2_554
Sb1 Ca3 In 110.58(9) . 2_554
Sb1 Ca3 In 51.43(4) 2_554 2_554
Sb1 Ca3 In 110.56(9) 2_654 2_554
Sb2 Ca3 In 136.23(4) 2_564 2_654
Sb1 Ca3 In 110.58(9) 1_455 2_654
Sb1 Ca3 In 50.92(3) . 2_654
Sb1 Ca3 In 110.56(9) 2_554 2_654
Sb1 Ca3 In 51.43(4) 2_654 2_654
In Ca3 In 86.72(7) 2_554 2_654
Sb2 Ca3 Na2 127.18(12) 2_564 2_554
Sb1 Ca3 Na2 110.58(9) 1_455 2_554
Sb1 Ca3 Na2 110.58(9) . 2_554
Sb1 Ca3 Na2 51.74(6) 2_554 2_554
Sb1 Ca3 Na2 51.74(6) 2_654 2_554
In Ca3 Na2 59.74(7) 2_554 2_554
In Ca3 Na2 59.74(7) 2_654 2_554
Sb2 Ca3 Na2 85.65(10) 2_564 .
Sb1 Ca3 Na2 51.47(5) 1_455 .
Sb1 Ca3 Na2 51.47(5) . .
Sb1 Ca3 Na2 134.61(4) 2_554 .
Sb1 Ca3 Na2 134.61(4) 2_654 .
In Ca3 Na2 98.02(9) 2_554 .
In Ca3 Na2 98.02(9) 2_654 .
Na2 Ca3 Na2 147.18(16) 2_554 .
Sb2 Ca3 In 49.16(4) 2_564 1_454
Sb1 Ca3 In 89.56(3) 1_455 1_454
Sb1 Ca3 In 153.65(10) . 1_454
Sb1 Ca3 In 48.06(3) 2_554 1_454
Sb1 Ca3 In 103.23(8) 2_654 1_454
In Ca3 In 90.18(3) 2_554 1_454
In Ca3 In 150.55(10) 2_654 1_454
Na2 Ca3 In 93.66(9) 2_554 1_454
Na2 Ca3 In 111.41(9) . 1_454
Sb2 Ca3 In 49.16(4) 2_564 1_554
Sb1 Ca3 In 153.65(10) 1_455 1_554
Sb1 Ca3 In 89.56(3) . 1_554
Sb1 Ca3 In 103.23(8) 2_554 1_554
Sb1 Ca3 In 48.06(3) 2_654 1_554
In Ca3 In 150.55(10) 2_554 1_554
In Ca3 In 90.18(3) 2_654 1_554
Na2 Ca3 In 93.66(9) 2_554 1_554
Na2 Ca3 In 111.41(9) . 1_554
In Ca3 In 78.39(6) 1_454 1_554
Sb2 Ca3 Na1 53.59(8) 2_564 1_455
Sb1 Ca3 Na1 52.02(7) 1_455 1_455
Sb1 Ca3 Na1 103.12(9) . 1_455
Sb1 Ca3 Na1 91.56(6) 2_554 1_455
Sb1 Ca3 Na1 149.68(10) 2_654 1_455
In Ca3 Na1 94.06(5) 2_554 1_455
In Ca3 Na1 151.58(9) 2_654 1_455
Na2 Ca3 Na1 142.72(6) 2_554 1_455
Na2 Ca3 Na1 53.70(9) . 1_455
In Ca3 Na1 57.84(7) 1_454 1_455
In Ca3 Na1 102.24(9) 1_554 1_455
Sb1 In Sb2 112.43(3) 2_655 2_665
Sb1 In Sb2 112.43(3) 2_655 2_565
Sb2 In Sb2 107.94(4) 2_665 2_565
Sb1 In Sb1 100.18(3) 2_655 .
Sb2 In Sb1 111.91(3) 2_665 .
Sb2 In Sb1 111.91(3) 2_565 .
Sb1 In Na3 62.09(5) 2_655 2
Sb2 In Na3 169.39(4) 2_665 2
Sb2 In Na3 82.67(4) 2_565 2
Sb1 In Na3 62.30(5) . 2
Sb1 In Ca3 62.09(5) 2_655 2
Sb2 In Ca3 169.39(4) 2_665 2
Sb2 In Ca3 82.67(4) 2_565 2
Sb1 In Ca3 62.30(5) . 2
Na3 In Ca3 0.00(8) 2 2
Sb1 In Na3 62.09(5) 2_655 2_655
Sb2 In Na3 82.67(4) 2_665 2_655
Sb2 In Na3 169.39(5) 2_565 2_655
Sb1 In Na3 62.30(5) . 2_655
Na3 In Na3 86.72(7) 2 2_655
Ca3 In Na3 86.72(7) 2 2_655
Sb1 In Ca3 62.09(5) 2_655 2_655
Sb2 In Ca3 82.67(4) 2_665 2_655
Sb2 In Ca3 169.39(5) 2_565 2_655
Sb1 In Ca3 62.30(5) . 2_655
Na3 In Ca3 86.72(7) 2 2_655
Ca3 In Ca3 86.72(7) 2 2_655
Na3 In Ca3 0.00(12) 2_655 2_655
Sb1 In Na2 125.54(7) 2_655 1_655
Sb2 In Na2 56.71(7) 2_665 1_655
Sb2 In Na2 121.73(7) 2_565 1_655
Sb1 In Na2 55.59(7) . 1_655
Na3 In Na2 117.84(8) 2 1_655
Ca3 In Na2 117.84(8) 2 1_655
Na3 In Na2 63.55(8) 2_655 1_655
Ca3 In Na2 63.55(8) 2_655 1_655
Sb1 In Na2 125.54(7) 2_655 .
Sb2 In Na2 121.73(7) 2_665 .
Sb2 In Na2 56.71(7) 2_565 .
Sb1 In Na2 55.59(7) . .
Na3 In Na2 63.55(8) 2 .
Ca3 In Na2 63.55(8) 2 .
Na3 In Na2 117.84(8) 2_655 .
Ca3 In Na2 117.84(8) 2_655 .
Na2 In Na2 83.29(11) 1_655 .
Sb1 In Na3 58.55(5) 2_655 1_656
Sb2 In Na3 55.35(4) 2_665 1_656
Sb2 In Na3 116.97(5) 2_565 1_656
Sb1 In Na3 131.02(5) . 1_656
Na3 In Na3 120.56(4) 2 1_656
Ca3 In Na3 120.56(4) 2 1_656
Na3 In Na3 68.94(3) 2_655 1_656
Ca3 In Na3 68.94(3) 2_655 1_656
Na2 In Na3 98.77(6) 1_655 1_656
Na2 In Na3 172.91(9) . 1_656
Sb1 In Ca3 58.55(5) 2_655 1_656
Sb2 In Ca3 55.35(4) 2_665 1_656
Sb2 In Ca3 116.97(5) 2_565 1_656
Sb1 In Ca3 131.02(5) . 1_656
Na3 In Ca3 120.56(4) 2 1_656
Ca3 In Ca3 120.56(4) 2 1_656
Na3 In Ca3 68.94(3) 2_655 1_656
Ca3 In Ca3 68.94(3) 2_655 1_656
Na2 In Ca3 98.77(6) 1_655 1_656
Na2 In Ca3 172.91(9) . 1_656
Na3 In Ca3 0.00(9) 1_656 1_656
In Sb1 In 121.21(3) 2_654 .
In Sb1 Na2 129.78(7) 2_654 1_655
In Sb1 Na2 72.41(9) . 1_655
In Sb1 Na2 129.78(7) 2_654 .
In Sb1 Na2 72.41(9) . .
Na2 Sb1 Na2 100.30(13) 1_655 .
In Sb1 Na1 124.59(10) 2_654 .
In Sb1 Na1 114.20(9) . .
Na2 Sb1 Na1 66.95(10) 1_655 .
Na2 Sb1 Na1 66.95(10) . .
In Sb1 Ca3 66.99(5) 2_654 .
In Sb1 Ca3 134.28(4) . .
Na2 Sb1 Ca3 141.19(11) 1_655 .
Na2 Sb1 Ca3 71.41(9) . .
Na1 Sb1 Ca3 75.21(9) . .
In Sb1 Ca3 66.99(5) 2_654 1_655
In Sb1 Ca3 134.28(4) . 1_655
Na2 Sb1 Ca3 71.41(9) 1_655 1_655
Na2 Sb1 Ca3 141.19(11) . 1_655
Na1 Sb1 Ca3 75.21(9) . 1_655
Ca3 Sb1 Ca3 91.31(8) . 1_655
In Sb1 Na3 66.99(5) 2_654 1_655
In Sb1 Na3 134.28(4) . 1_655
Na2 Sb1 Na3 71.41(9) 1_655 1_655
Na2 Sb1 Na3 141.19(11) . 1_655
Na1 Sb1 Na3 75.21(9) . 1_655
Ca3 Sb1 Na3 91.31(8) . 1_655
Ca3 Sb1 Na3 0.00(13) 1_655 1_655
In Sb1 Ca3 73.39(6) 2_654 2
In Sb1 Ca3 66.27(5) . 2
Na2 Sb1 Ca3 138.59(11) 1_655 2
Na2 Sb1 Ca3 70.12(9) . 2
Na1 Sb1 Ca3 133.81(4) . 2
Ca3 Sb1 Ca3 75.74(3) . 2
Ca3 Sb1 Ca3 140.26(3) 1_655 2
Na3 Sb1 Ca3 140.26(3) 1_655 2
In Sb1 Ca3 73.39(6) 2_654 2_655
In Sb1 Ca3 66.27(5) . 2_655
Na2 Sb1 Ca3 70.12(9) 1_655 2_655
Na2 Sb1 Ca3 138.59(11) . 2_655
Na1 Sb1 Ca3 133.81(4) . 2_655
Ca3 Sb1 Ca3 140.26(3) . 2_655
Ca3 Sb1 Ca3 75.74(3) 1_655 2_655
Na3 Sb1 Ca3 75.74(3) 1_655 2_655
Ca3 Sb1 Ca3 90.44(8) 2 2_655
In Sb1 Na3 73.39(6) 2_654 2
In Sb1 Na3 66.27(5) . 2
Na2 Sb1 Na3 138.59(11) 1_655 2
Na2 Sb1 Na3 70.12(9) . 2
Na1 Sb1 Na3 133.81(4) . 2
Ca3 Sb1 Na3 75.74(3) . 2
Ca3 Sb1 Na3 140.26(3) 1_655 2
Na3 Sb1 Na3 140.26(3) 1_655 2
Ca3 Sb1 Na3 0.00(10) 2 2
Ca3 Sb1 Na3 90.44(8) 2_655 2
In Sb2 In 107.94(4) 2_664 2_564
In Sb2 Na2 124.79(3) 2_664 .
In Sb2 Na2 124.79(3) 2_564 .
In Sb2 Na2 71.93(5) 2_664 2_564
In Sb2 Na2 71.93(5) 2_564 2_564
Na2 Sb2 Na2 107.78(12) . 2_564
In Sb2 Na3 75.49(4) 2_664 2_565
In Sb2 Na3 75.49(4) 2_564 2_565
Na2 Sb2 Na3 129.26(11) . 2_565
Na2 Sb2 Na3 122.96(11) 2_564 2_565
In Sb2 Ca3 75.49(4) 2_664 2_565
In Sb2 Ca3 75.49(4) 2_564 2_565
Na2 Sb2 Ca3 129.26(11) . 2_565
Na2 Sb2 Ca3 122.96(11) 2_564 2_565
Na3 Sb2 Ca3 0.00(11) 2_565 2_565
In Sb2 Na1 73.60(7) 2_664 2_665
In Sb2 Na1 150.09(8) 2_564 2_665
Na2 Sb2 Na1 68.84(10) . 2_665
Na2 Sb2 Na1 133.27(7) 2_564 2_665
Na3 Sb2 Na1 76.16(9) 2_565 2_665
Ca3 Sb2 Na1 76.16(9) 2_565 2_665
In Sb2 Na1 150.09(8) 2_664 2_565
In Sb2 Na1 73.60(7) 2_564 2_565
Na2 Sb2 Na1 68.84(10) . 2_565
Na2 Sb2 Na1 133.27(7) 2_564 2_565
Na3 Sb2 Na1 76.16(9) 2_565 2_565
Ca3 Sb2 Na1 76.16(9) 2_565 2_565
Na1 Sb2 Na1 90.55(13) 2_665 2_565
In Sb2 Na1 69.76(6) 2_664 .
In Sb2 Na1 135.02(8) 2_564 .
Na2 Sb2 Na1 62.19(9) . .
Na2 Sb2 Na1 64.69(9) 2_564 .
Na3 Sb2 Na1 139.35(5) 2_565 .
Ca3 Sb2 Na1 139.35(5) 2_565 .
Na1 Sb2 Na1 74.36(5) 2_665 .
Na1 Sb2 Na1 130.99(5) 2_565 .
In Sb2 Na1 135.02(8) 2_664 1_455
In Sb2 Na1 69.76(6) 2_564 1_455
Na2 Sb2 Na1 62.19(9) . 1_455
Na2 Sb2 Na1 64.69(10) 2_564 1_455
Na3 Sb2 Na1 139.35(5) 2_565 1_455
Ca3 Sb2 Na1 139.35(5) 2_565 1_455
Na1 Sb2 Na1 130.99(5) 2_665 1_455
Na1 Sb2 Na1 74.36(5) 2_565 1_455
Na1 Sb2 Na1 81.27(11) . 1_455

loop_
_geom_bond_atom_site_label_1
_geom_bond_atom_site_label_2
_geom_bond_distance
_geom_bond_site_symmetry_2
Na1 Sb1 3.295(5) .
Na1 Sb2 3.350(4) 2_564
Na1 Sb2 3.350(4) 2_664
Na1 Na2 3.532(5) .
Na1 Na2 3.532(5) 1_655
Na1 Sb2 3.655(4) 1_655
Na1 Sb2 3.655(4) .
Na1 Na2 3.666(5) 2_664
Na1 Na2 3.666(5) 2_564
Na1 In 3.784(5) 1_554
Na1 Ca3 4.042(5) .
Na2 Sb1 3.101(3) .
Na2 Sb1 3.101(3) 1_455
Na2 Sb2 3.127(5) .
Na2 Sb2 3.150(5) 2_565
Na2 Na1 3.532(5) 1_455
Na2 In 3.582(4) .
Na2 In 3.582(4) 1_455
Na2 Na1 3.666(5) 2_665
Na2 Na1 3.666(5) 2_565
Na2 Ca3 3.713(6) 2
Na2 Na3 3.713(6) 2
Ca3 Sb2 3.201(3) 2_564
Ca3 Sb1 3.329(2) 1_455
Ca3 Sb1 3.329(2) .
Ca3 Sb1 3.353(2) 2_554
Ca3 Sb1 3.353(2) 2_654
Ca3 In 3.467(2) 2_554
Ca3 In 3.467(2) 2_654
Ca3 Na2 3.713(6) 2_554
Ca3 In 3.767(3) 1_454
Ca3 In 3.767(3) 1_554
Ca3 Na1 4.042(5) 1_455
In Sb1 2.9239(11) 2_655
In Sb2 2.9435(8) 2_665
In Sb2 2.9435(8) 2_565
In Sb1 2.9613(12) .
In Na3 3.467(2) 2
In Ca3 3.467(2) 2
In Na3 3.467(2) 2_655
In Ca3 3.467(2) 2_655
In Na2 3.582(4) 1_655
In Na3 3.767(3) 1_656
In Ca3 3.767(3) 1_656
Sb1 In 2.9239(11) 2_654
Sb1 Na2 3.101(3) 1_655
Sb1 Ca3 3.329(2) 1_655
Sb1 Na3 3.329(2) 1_655
Sb1 Ca3 3.353(2) 2
Sb1 Ca3 3.353(2) 2_655
Sb1 Na3 3.353(2) 2
Sb2 In 2.9435(8) 2_664
Sb2 In 2.9435(8) 2_564
Sb2 Na2 3.150(5) 2_564
Sb2 Na3 3.201(3) 2_565
Sb2 Ca3 3.201(3) 2_565
Sb2 Na1 3.350(4) 2_665
Sb2 Na1 3.350(4) 2_565
Sb2 Na1 3.655(4) 1_455
